data_1513406
loop_
_publ_author_name
'Palysaeva, Nadezhda V.'
'Kumpan, Katerina P.'
'Struchkova, Marina I.'
'Dalinger, Igor L.'
'Kormanov, Aleksandr V.'
'Aleksandrova, Nataly S.'
'Chernyshev, Victor M.'
'Pyreu, Dmitrii F.'
'Suponitsky, Kyrill Yu'
'Sheremetev, Aleksei B.'

_publ_section_title
;
 A Direct Approach to a
 6-Hetarylamino[1,2,4]triazolo[4,3-b][1,2,4,5]tetrazine Library.
;
_journal_issue 2
_journal_name_full 'Organic letters'
_journal_page_first 406
_journal_page_last 409
_journal_paper_doi 10.1021/ol403308h
_journal_volume 16
_journal_year 2014
_chemical_formula_moiety 'C7 H4 N12 O2, 0.5(H2 O)'
_chemical_formula_sum 'C7 H5 N12 O2.5'
_chemical_formula_weight 297.23
_chemical_name_systematic
; 
 ? 
;
_space_group_IT_number 4
_symmetry_cell_setting monoclinic
_symmetry_space_group_name_Hall 'P 2yb'
_symmetry_space_group_name_H-M 'P 1 21 1'
_atom_sites_solution_hydrogens difmap
_atom_sites_solution_primary direct
_atom_sites_solution_secondary difmap
_audit_creation_method SHELXL-97
_cell_angle_alpha 90.00
_cell_angle_beta 90.242(4)
_cell_angle_gamma 90.00
_cell_formula_units_Z 4
_cell_length_a 5.1476(10)
_cell_length_b 24.198(5)
_cell_length_c 9.0518(17)
_cell_measurement_reflns_used 1631
_cell_measurement_temperature 100(2)
_cell_measurement_theta_max 24.13
_cell_measurement_theta_min 2.81
_cell_volume 1127.5(4)
_computing_cell_refinement 'SAINT (Bruker, 2009)'
_computing_data_collection 'APEX (Bruker, 2009)'
_computing_data_reduction 'SAINT (Bruker, 2009)'
_computing_molecular_graphics 'SHELXTL (Sheldrick, 2008)'
_computing_publication_material 'SHELXTL (Sheldrick, 2008) and PLATON (Spek, 2009)'
_computing_structure_refinement 'SHELXTL (Sheldrick, 2008)'
_computing_structure_solution 'SHELXTL (Sheldrick, 2008)'
_diffrn_ambient_temperature 100(2)
_diffrn_measured_fraction_theta_full 1.000
_diffrn_measured_fraction_theta_max 1.000
_diffrn_measurement_device_type 'Bruker APEX-II CCD'
_diffrn_measurement_method '\f and \w scans'
_diffrn_radiation_monochromator graphite
_diffrn_radiation_source 'sealed tube'
_diffrn_radiation_type MoK\a
_diffrn_radiation_wavelength 0.71073
_diffrn_reflns_av_R_equivalents 0.0743
_diffrn_reflns_av_sigmaI/netI 0.0677
_diffrn_reflns_limit_h_max 6
_diffrn_reflns_limit_h_min -6
_diffrn_reflns_limit_k_max 31
_diffrn_reflns_limit_k_min -31
_diffrn_reflns_limit_l_max 11
_diffrn_reflns_limit_l_min -11
_diffrn_reflns_number 11279
_diffrn_reflns_theta_full 27.99
_diffrn_reflns_theta_max 27.99
_diffrn_reflns_theta_min 2.25
_diffrn_standards_decay_% 0
_diffrn_standards_number 0
_exptl_absorpt_coefficient_mu 0.142
_exptl_absorpt_correction_type none
_exptl_crystal_colour yellow
_exptl_crystal_density_diffrn 1.751
_exptl_crystal_density_method 'not measured'
_exptl_crystal_description needle
_exptl_crystal_F_000 604
_exptl_crystal_size_max 0.14
_exptl_crystal_size_mid 0.01
_exptl_crystal_size_min 0.01
_refine_diff_density_max 0.223
_refine_diff_density_min -0.256
_refine_diff_density_rms 0.057
_refine_ls_extinction_method none
_refine_ls_goodness_of_fit_ref 1.014
_refine_ls_hydrogen_treatment mixed
_refine_ls_matrix_type full
_refine_ls_number_parameters 420
_refine_ls_number_reflns 2778
_refine_ls_number_restraints 1
_refine_ls_restrained_S_all 1.013
_refine_ls_R_factor_all 0.0731
_refine_ls_R_factor_gt 0.0401
_refine_ls_shift/su_max 0.000
_refine_ls_shift/su_mean 0.000
_refine_ls_structure_factor_coef Fsqd
_refine_ls_weighting_details 'calc w=1/[\s^2^(Fo^2^)+(0.0352P)^2^] where P=(Fo^2^+2Fc^2^)/3'
_refine_ls_weighting_scheme calc
_refine_ls_wR_factor_gt 0.0712
_refine_ls_wR_factor_ref 0.0816
_reflns_number_gt 2060
_reflns_number_total 2778
_reflns_threshold_expression I>2\s(I)
_cod_data_source_file ol403308h_si_005.cif
_cod_data_source_block sh240
_cod_depositor_comments
;
The following automatic conversions were performed:

'_symmetry_cell_setting' value 'Monoclinic' changed to 'monoclinic'
according to
/usr/data/users/saulius/automatic-downloads/current/ACS/lib/dictionaries/cif_core.dic
dictionary named 'cif_core.dic' version 2.4.2 from 2011-04-26.

Automatic conversion script
Id: cif_fix_values 2281 2013-09-26 08:29:07Z andrius 
;
_cod_original_sg_symbol_H-M 'P 21 '
_cod_original_formula_sum 'C7 H5 N12 O2.50'
_cod_database_code 1513406

loop_
_symmetry_equiv_pos_as_xyz
'x, y, z'
'-x, y+1/2, -z'

loop_
_atom_site_label
_atom_site_type_symbol
_atom_site_fract_x
_atom_site_fract_y
_atom_site_fract_z
_atom_site_U_iso_or_equiv
_atom_site_adp_type
_atom_site_occupancy
_atom_site_symmetry_multiplicity
_atom_site_calc_flag
_atom_site_refinement_flags
O1 O 1.3871(5) 0.19820(11) 0.6280(3) 0.0240(6) Uani 1 1 d .
O2 O 0.5766(5) 0.04922(10) 0.4863(3) 0.0230(6) Uani 1 1 d .
C1 C 0.7148(7) 0.20914(14) 1.2401(4) 0.0180(8) Uani 1 1 d .
C2 C 1.0476(8) 0.26301(15) 1.2620(4) 0.0209(8) Uani 1 1 d .
H2A H 1.2031 0.2828 1.2429 0.025 Uiso 1 1 calc R
C3 C 0.8306(7) 0.17677(14) 0.9771(4) 0.0175(7) Uani 1 1 d .
C4 C 1.0519(7) 0.16663(14) 0.7389(4) 0.0174(7) Uani 1 1 d .
C5 C 1.0614(7) 0.14524(14) 0.5910(4) 0.0174(8) Uani 1 1 d .
C6 C 0.8912(7) 0.10617(15) 0.5177(4) 0.0172(8) Uani 1 1 d .
C7 C 0.9006(7) 0.08509(14) 0.3689(4) 0.0183(8) Uani 1 1 d .
N1 N 0.6991(6) 0.23166(13) 1.3732(3) 0.0245(7) Uani 1 1 d .
N2 N 0.9098(6) 0.26585(13) 1.3857(4) 0.0249(8) Uani 1 1 d .
N3 N 0.9315(6) 0.22767(11) 1.1687(3) 0.0172(6) Uani 1 1 d .
N4 N 0.9973(6) 0.21265(12) 1.0282(3) 0.0177(7) Uani 1 1 d .
N5 N 0.6097(6) 0.15456(12) 1.0456(3) 0.0210(7) Uani 1 1 d .
N6 N 0.5523(6) 0.17131(12) 1.1767(3) 0.0222(7) Uani 1 1 d .
N7 N 0.8576(6) 0.15543(13) 0.8379(3) 0.0195(7) Uani 1 1 d .
N8 N 1.2513(6) 0.19868(13) 0.7616(3) 0.0214(7) Uani 1 1 d .
N9 N 1.2662(6) 0.16464(13) 0.5259(3) 0.0234(7) Uani 1 1 d .
N10 N 0.6955(6) 0.08391(12) 0.5868(3) 0.0215(7) Uani 1 1 d .
N11 N 0.7081(6) 0.05042(13) 0.3493(3) 0.0219(7) Uani 1 1 d .
N12 N 1.0718(7) 0.09974(15) 0.2628(4) 0.0243(8) Uani 1 1 d .
O1' O 0.1284(5) 0.38920(10) 0.3024(3) 0.0229(6) Uani 1 1 d .
O2' O 0.9295(5) 0.54017(11) 0.1615(3) 0.0228(6) Uani 1 1 d .
N1' N 0.7719(6) 0.34945(13) 1.0502(3) 0.0221(7) Uani 1 1 d .
N2' N 0.5629(6) 0.31386(13) 1.0504(3) 0.0207(7) Uani 1 1 d .
N3' N 0.5514(6) 0.35791(12) 0.8411(3) 0.0157(6) Uani 1 1 d .
N4' N 0.4917(6) 0.37692(12) 0.7033(3) 0.0185(7) Uani 1 1 d .
N5' N 0.8763(6) 0.43429(12) 0.7380(3) 0.0180(6) Uani 1 1 d .
N6' N 0.9237(6) 0.41534(12) 0.8686(3) 0.0170(6) Uani 1 1 d .
N7' N 0.6467(6) 0.43473(13) 0.5203(3) 0.0182(7) Uani 1 1 d .
N8' N 0.2649(6) 0.38878(12) 0.4370(3) 0.0203(7) Uani 1 1 d .
N9' N 0.2461(6) 0.42352(12) 0.2017(3) 0.0206(7) Uani 1 1 d .
N10' N 0.8142(6) 0.50558(12) 0.2628(3) 0.0195(7) Uani 1 1 d .
N11' N 0.7923(6) 0.53875(13) 0.0267(3) 0.0225(7) Uani 1 1 d .
N12' N 0.4238(7) 0.49007(15) -0.0573(4) 0.0226(7) Uani 1 1 d .
C1' C 0.7613(7) 0.37566(14) 0.9223(4) 0.0168(8) Uani 1 1 d .
C2' C 0.4329(7) 0.31919(15) 0.9243(4) 0.0174(8) Uani 1 1 d .
H2'A H 0.2815 0.2991 0.8972 0.021 Uiso 1 1 calc R
C3' C 0.6643(7) 0.41247(14) 0.6601(4) 0.0165(7) Uani 1 1 d .
C4' C 0.4597(7) 0.42237(13) 0.4166(4) 0.0159(8) Uani 1 1 d .
C5' C 0.4476(7) 0.44446(14) 0.2700(4) 0.0145(7) Uani 1 1 d .
C6' C 0.6148(7) 0.48373(14) 0.1968(4) 0.0175(8) Uani 1 1 d .
C7' C 0.5973(7) 0.50436(14) 0.0468(4) 0.0169(8) Uani 1 1 d .
O1W O 0.0008(6) 0.31421(12) 0.6724(3) 0.0259(6) Uani 1 1 d .
H1W1 H -0.047(8) 0.2953(17) 0.600(5) 0.024(12) Uiso 1 1 d .
H1W2 H 0.123(10) 0.337(2) 0.644(5) 0.048(15) Uiso 1 1 d .
H7 H 0.734(8) 0.1282(18) 0.808(4) 0.027(11) Uiso 1 1 d .
H12A H 1.198(8) 0.1230(18) 0.283(4) 0.027(12) Uiso 1 1 d .
H12B H 1.093(8) 0.0765(19) 0.183(5) 0.038(13) Uiso 1 1 d .
H7' H 0.751(8) 0.4566(16) 0.500(4) 0.019(11) Uiso 1 1 d .
H12C H 0.296(8) 0.4707(17) -0.034(4) 0.020(11) Uiso 1 1 d .
H12D H 0.415(7) 0.5099(16) -0.140(4) 0.016(10) Uiso 1 1 d .

loop_
_atom_site_aniso_label
_atom_site_aniso_U_11
_atom_site_aniso_U_22
_atom_site_aniso_U_33
_atom_site_aniso_U_23
_atom_site_aniso_U_13
_atom_site_aniso_U_12
O1 0.0255(14) 0.0286(14) 0.0179(14) -0.0049(11) 0.0021(11) -0.0076(11)
O2 0.0267(15) 0.0225(14) 0.0198(13) -0.0063(11) 0.0032(12) -0.0081(11)
C1 0.0188(19) 0.0186(18) 0.0167(19) 0.0023(16) 0.0015(15) 0.0006(15)
C2 0.026(2) 0.0177(18) 0.019(2) 0.0004(15) 0.0029(17) -0.0006(15)
C3 0.0202(18) 0.0145(16) 0.0176(19) 0.0005(15) 0.0008(15) 0.0005(15)
C4 0.0202(18) 0.0127(17) 0.0192(18) -0.0003(14) 0.0009(15) 0.0004(15)
C5 0.0183(18) 0.0155(17) 0.0185(18) -0.0032(15) -0.0002(15) 0.0024(15)
C6 0.0176(19) 0.0167(17) 0.0174(18) 0.0025(15) -0.0009(16) 0.0037(15)
C7 0.022(2) 0.0179(18) 0.0153(18) -0.0036(15) -0.0023(16) 0.0035(15)
N1 0.0285(19) 0.0297(18) 0.0153(16) -0.0015(14) 0.0000(14) -0.0048(14)
N2 0.0305(19) 0.0254(17) 0.0187(17) -0.0053(14) 0.0017(15) -0.0035(15)
N3 0.0199(16) 0.0167(15) 0.0150(16) -0.0017(12) 0.0014(13) -0.0004(12)
N4 0.0207(16) 0.0199(15) 0.0126(15) -0.0027(13) 0.0017(13) 0.0021(13)
N5 0.0220(17) 0.0248(17) 0.0161(15) -0.0015(13) 0.0005(13) -0.0034(14)
N6 0.0243(17) 0.0215(16) 0.0207(17) 0.0035(14) 0.0024(14) -0.0022(14)
N7 0.0205(16) 0.0215(16) 0.0166(16) -0.0027(14) 0.0033(13) -0.0049(14)
N8 0.0261(17) 0.0229(16) 0.0153(16) 0.0004(13) 0.0032(14) 0.0001(14)
N9 0.0237(17) 0.0265(17) 0.0201(17) -0.0044(14) -0.0006(14) -0.0064(14)
N10 0.0265(19) 0.0194(16) 0.0184(16) -0.0043(13) -0.0026(14) -0.0028(13)
N11 0.0241(18) 0.0252(17) 0.0164(16) -0.0025(14) -0.0012(14) -0.0038(14)
N12 0.025(2) 0.0278(19) 0.0200(18) -0.0044(15) 0.0042(16) -0.0058(15)
O1' 0.0261(14) 0.0260(14) 0.0166(13) 0.0057(11) -0.0039(11) -0.0107(12)
O2' 0.0266(15) 0.0221(13) 0.0198(13) 0.0035(11) 0.0014(12) -0.0078(11)
N1' 0.0234(18) 0.0249(17) 0.0180(16) 0.0026(14) -0.0024(14) -0.0012(14)
N2' 0.0205(17) 0.0227(16) 0.0189(16) 0.0028(14) -0.0037(14) -0.0029(14)
N3' 0.0176(16) 0.0171(14) 0.0125(14) 0.0016(12) -0.0030(13) 0.0005(12)
N4' 0.0204(16) 0.0212(15) 0.0139(15) 0.0044(12) -0.0044(13) -0.0014(13)
N5' 0.0190(16) 0.0196(15) 0.0153(15) -0.0029(13) -0.0048(12) -0.0009(13)
N6' 0.0168(15) 0.0193(15) 0.0149(15) -0.0018(13) -0.0032(12) 0.0010(13)
N7' 0.0188(17) 0.0191(16) 0.0165(16) 0.0039(14) -0.0027(14) -0.0070(14)
N8' 0.0229(17) 0.0240(16) 0.0138(15) 0.0013(13) -0.0082(13) -0.0038(14)
N9' 0.0242(17) 0.0187(16) 0.0188(16) 0.0047(12) -0.0003(14) -0.0031(13)
N10' 0.0238(17) 0.0172(15) 0.0176(16) 0.0027(13) 0.0022(14) -0.0022(13)
N11' 0.0250(18) 0.0256(17) 0.0169(16) 0.0040(13) -0.0031(14) -0.0008(15)
N12' 0.0234(19) 0.0294(18) 0.0149(18) 0.0059(15) -0.0014(15) -0.0006(16)
C1' 0.0182(19) 0.0187(17) 0.0136(18) -0.0012(14) -0.0025(15) -0.0005(15)
C2' 0.0183(19) 0.0164(17) 0.0176(19) 0.0046(15) -0.0008(16) -0.0013(15)
C3' 0.0200(18) 0.0169(17) 0.0126(17) -0.0025(14) -0.0017(15) 0.0025(15)
C4' 0.0201(18) 0.0132(17) 0.0143(17) 0.0019(13) 0.0021(15) 0.0008(14)
C5' 0.0170(18) 0.0157(17) 0.0108(16) -0.0012(14) -0.0019(15) 0.0021(14)
C6' 0.020(2) 0.0171(17) 0.0153(18) -0.0015(15) -0.0015(16) 0.0048(15)
C7' 0.0165(18) 0.0191(18) 0.0151(18) 0.0012(15) 0.0009(16) 0.0027(14)
O1W 0.0289(17) 0.0275(16) 0.0213(16) -0.0050(13) -0.0012(14) -0.0049(13)

loop_
_atom_type_symbol
_atom_type_description
_atom_type_scat_dispersion_real
_atom_type_scat_dispersion_imag
_atom_type_scat_source
C C 0.0033 0.0000 'International Tables Vol C Tables 4.2.6.8 and 6.1.1.4'
H H 0.0000 0.0000 'International Tables Vol C Tables 4.2.6.8 and 6.1.1.4'
N N 0.0061 0.0000 'International Tables Vol C Tables 4.2.6.8 and 6.1.1.4'
O O 0.0106 0.0000 'International Tables Vol C Tables 4.2.6.8 and 6.1.1.4'

loop_
_geom_angle_atom_site_label_1
_geom_angle_atom_site_label_2
_geom_angle_atom_site_label_3
_geom_angle
N9 O1 N8 111.0(2)
N10 O2 N11 110.7(2)
N1 C1 N6 128.2(3)
N1 C1 N3 110.3(3)
N6 C1 N3 121.4(3)
N2 C2 N3 109.0(3)
N2 C2 H2A 125.5
N3 C2 H2A 125.5
N4 C3 N7 120.5(3)
N4 C3 N5 129.1(3)
N7 C3 N5 110.4(3)
N8 C4 N7 126.2(3)
N8 C4 C5 109.4(3)
N7 C4 C5 124.4(3)
N9 C5 C4 108.9(3)
N9 C5 C6 121.3(3)
C4 C5 C6 129.7(3)
N10 C6 C7 109.4(3)
N10 C6 C5 121.1(3)
C7 C6 C5 129.5(3)
N11 C7 N12 124.5(3)
N11 C7 C6 109.0(3)
N12 C7 C6 126.5(3)
C1 N1 N2 105.8(3)
C2 N2 N1 108.9(3)
C2 N3 N4 130.1(3)
C2 N3 C1 105.9(3)
N4 N3 C1 123.9(3)
C3 N4 N3 110.0(3)
N6 N5 C3 118.4(3)
N5 N6 C1 117.1(3)
C3 N7 C4 127.1(3)
C3 N7 H7 117(2)
C4 N7 H7 116(2)
C4 N8 O1 104.8(3)
C5 N9 O1 105.9(3)
C6 N10 O2 106.0(3)
C7 N11 O2 105.0(3)
C7 N12 H12A 120(3)
C7 N12 H12B 118(3)
H12A N12 H12B 118(4)
N9' O1' N8' 111.1(2)
N10' O2' N11' 110.3(3)
C1' N1' N2' 105.8(3)
C2' N2' N1' 109.3(3)
C2' N3' N4' 130.1(3)
C2' N3' C1' 105.9(3)
N4' N3' C1' 123.9(3)
C3' N4' N3' 110.3(3)
N6' N5' C3' 118.1(3)
N5' N6' C1' 117.6(3)
C4' N7' C3' 125.8(3)
C4' N7' H7' 118(3)
C3' N7' H7' 116(3)
C4' N8' O1' 104.7(3)
C5' N9' O1' 105.7(3)
C6' N10' O2' 106.4(3)
C7' N11' O2' 106.0(3)
C7' N12' H12C 119(3)
C7' N12' H12D 119(2)
H12C N12' H12D 119(4)
N1' C1' N6' 128.8(3)
N1' C1' N3' 110.4(3)
N6' C1' N3' 120.7(3)
N2' C2' N3' 108.7(3)
N2' C2' H2'A 125.7
N3' C2' H2'A 125.7
N4' C3' N7' 119.6(3)
N4' C3' N5' 129.2(3)
N7' C3' N5' 111.3(3)
N8' C4' N7' 125.1(3)
N8' C4' C5' 109.5(3)
N7' C4' C5' 125.4(3)
N9' C5' C4' 109.0(3)
N9' C5' C6' 120.7(3)
C4' C5' C6' 130.3(3)
N10' C6' C5' 121.9(3)
N10' C6' C7' 109.7(3)
C5' C6' C7' 128.5(3)
N11' C7' N12' 124.8(3)
N11' C7' C6' 107.6(3)
N12' C7' C6' 127.4(3)
H1W1 O1W H1W2 109(4)

loop_
_geom_bond_atom_site_label_1
_geom_bond_atom_site_label_2
_geom_bond_distance
O1 N9 1.377(4)
O1 N8 1.399(4)
O2 N10 1.380(4)
O2 N11 1.416(4)
C1 N1 1.325(5)
C1 N6 1.365(5)
C1 N3 1.367(4)
C2 N2 1.329(5)
C2 N3 1.340(5)
C2 H2A 0.9500
C3 N4 1.304(4)
C3 N7 1.370(4)
C3 N5 1.404(4)
C4 N8 1.302(5)
C4 N7 1.372(4)
C4 C5 1.436(5)
C5 N9 1.298(4)
C5 C6 1.448(5)
C6 N10 1.304(5)
C6 C7 1.441(5)
C7 N11 1.310(5)
C7 N12 1.354(5)
N1 N2 1.368(4)
N3 N4 1.367(4)
N5 N6 1.289(4)
N7 H7 0.96(4)
N12 H12A 0.88(4)
N12 H12B 0.92(5)
O1' N9' 1.376(4)
O1' N8' 1.404(4)
O2' N10' 1.378(4)
O2' N11' 1.408(4)
N1' C1' 1.321(5)
N1' N2' 1.378(4)
N2' C2' 1.327(5)
N3' C2' 1.350(4)
N3' N4' 1.363(4)
N3' C1' 1.373(5)
N4' C3' 1.298(5)
N5' N6' 1.290(4)
N5' C3' 1.400(5)
N6' C1' 1.364(4)
N7' C4' 1.375(5)
N7' C3' 1.378(5)
N7' H7' 0.77(4)
N8' C4' 1.304(5)
N9' C5' 1.308(5)
N10' C6' 1.298(5)
N11' C7' 1.317(5)
N12' C7' 1.341(5)
N12' H12C 0.84(4)
N12' H12D 0.89(4)
C2' H2'A 0.9500
C4' C5' 1.431(5)
C5' C6' 1.445(5)
C6' C7' 1.449(5)
O1W H1W1 0.84(4)
O1W H1W2 0.87(5)

loop_
_geom_hbond_atom_site_label_D
_geom_hbond_atom_site_label_H
_geom_hbond_atom_site_label_A
_geom_hbond_site_symmetry_A
_geom_hbond_distance_DH
_geom_hbond_distance_HA
_geom_hbond_distance_DA
_geom_hbond_angle_DHA
O1W H1W1 N2 1_454 0.84(4) 2.07(4) 2.883(4) 162(4)
O1W H1W2 N4' 1_555 0.87(5) 2.20(5) 2.960(4) 146(4)
O1W H1W2 N8' 1_555 0.87(5) 2.37(5) 3.110(4) 142(4)
N7 H7 N10 1_555 0.96(4) 2.28(4) 2.973(4) 129(3)
N12 H12A N6 1_654 0.88(4) 2.37(4) 3.121(5) 143(3)
N12 H12A N9 1_555 0.88(4) 2.44(4) 3.020(5) 124(3)
N12 H12B N11' 2_745 0.92(5) 2.19(5) 3.090(5) 165(4)
N7' H7' N10' 1_555 0.77(4) 2.48(4) 3.022(4) 129(4)
N12' H12C N9' 1_555 0.84(4) 2.43(4) 2.991(5) 125(3)
N12' H12C N6' 1_454 0.84(4) 2.50(4) 3.214(5) 144(3)
N12' H12D N11 2_655 0.89(4) 2.22(4) 3.093(5) 166(3)

loop_
_geom_torsion_atom_site_label_1
_geom_torsion_atom_site_label_2
_geom_torsion_atom_site_label_3
_geom_torsion_atom_site_label_4
_geom_torsion
N8 C4 C5 N9 -0.1(4)
N7 C4 C5 N9 178.6(3)
N8 C4 C5 C6 176.7(3)
N7 C4 C5 C6 -4.7(6)
N9 C5 C6 N10 175.3(3)
C4 C5 C6 N10 -1.1(6)
N9 C5 C6 C7 -4.0(6)
C4 C5 C6 C7 179.6(4)
N10 C6 C7 N11 0.5(4)
C5 C6 C7 N11 179.9(3)
N10 C6 C7 N12 178.0(4)
C5 C6 C7 N12 -2.6(6)
N6 C1 N1 N2 178.7(3)
N3 C1 N1 N2 0.7(4)
N3 C2 N2 N1 0.0(4)
C1 N1 N2 C2 -0.4(4)
N2 C2 N3 N4 178.1(3)
N2 C2 N3 C1 0.4(4)
N1 C1 N3 C2 -0.7(4)
N6 C1 N3 C2 -178.8(3)
N1 C1 N3 N4 -178.6(3)
N6 C1 N3 N4 3.3(5)
N7 C3 N4 N3 -179.7(3)
N5 C3 N4 N3 0.6(5)
C2 N3 N4 C3 179.9(4)
C1 N3 N4 C3 -2.8(4)
N4 C3 N5 N6 1.3(6)
N7 C3 N5 N6 -178.4(3)
C3 N5 N6 C1 -1.0(5)
N1 C1 N6 N5 -178.9(4)
N3 C1 N6 N5 -1.1(5)
N4 C3 N7 C4 1.4(5)
N5 C3 N7 C4 -178.9(3)
N8 C4 N7 C3 2.1(6)
C5 C4 N7 C3 -176.3(3)
N7 C4 N8 O1 -178.1(3)
C5 C4 N8 O1 0.5(4)
N9 O1 N8 C4 -0.7(4)
C4 C5 N9 O1 -0.4(4)
C6 C5 N9 O1 -177.5(3)
N8 O1 N9 C5 0.7(4)
C7 C6 N10 O2 -0.4(4)
C5 C6 N10 O2 -179.9(3)
N11 O2 N10 C6 0.3(4)
N12 C7 N11 O2 -177.9(3)
C6 C7 N11 O2 -0.3(4)
N10 O2 N11 C7 0.0(4)
C1' N1' N2' C2' 0.1(4)
C2' N3' N4' C3' -176.7(3)
C1' N3' N4' C3' 1.8(4)
C3' N5' N6' C1' -0.7(4)
N9' O1' N8' C4' 0.1(3)
N8' O1' N9' C5' -0.6(3)
N11' O2' N10' C6' -0.4(3)
N10' O2' N11' C7' 0.5(4)
N2' N1' C1' N6' 179.7(3)
N2' N1' C1' N3' 0.1(4)
N5' N6' C1' N1' 178.7(3)
N5' N6' C1' N3' -1.7(5)
C2' N3' C1' N1' -0.3(4)
N4' N3' C1' N1' -179.1(3)
C2' N3' C1' N6' -180.0(3)
N4' N3' C1' N6' 1.3(5)
N1' N2' C2' N3' -0.3(4)
N4' N3' C2' N2' 179.1(3)
C1' N3' C2' N2' 0.4(4)
N3' N4' C3' N7' 176.8(3)
N3' N4' C3' N5' -4.7(5)
C4' N7' C3' N4' -0.8(5)
C4' N7' C3' N5' -179.5(3)
N6' N5' C3' N4' 4.5(5)
N6' N5' C3' N7' -177.0(3)
O1' N8' C4' N7' -179.9(3)
O1' N8' C4' C5' 0.3(4)
C3' N7' C4' N8' 2.3(6)
C3' N7' C4' C5' -178.0(3)
O1' N9' C5' C4' 0.7(4)
O1' N9' C5' C6' -178.7(3)
N8' C4' C5' N9' -0.7(4)
N7' C4' C5' N9' 179.6(3)
N8' C4' C5' C6' 178.7(3)
N7' C4' C5' C6' -1.0(6)
O2' N10' C6' C5' 179.4(3)
O2' N10' C6' C7' 0.1(4)
N9' C5' C6' N10' 179.2(3)
C4' C5' C6' N10' -0.2(5)
N9' C5' C6' C7' -1.7(5)
C4' C5' C6' C7' 179.0(4)
O2' N11' C7' N12' -177.8(3)
O2' N11' C7' C6' -0.4(4)
N10' C6' C7' N11' 0.2(4)
C5' C6' C7' N11' -179.0(3)
N10' C6' C7' N12' 177.5(4)
C5' C6' C7' N12' -1.8(6)
